data_1556140
loop_
_publ_author_name
'Bastida, David'
'Liu, Yankai'
'Tian, Xu'
'Escudero-Ad\'an, Eduardo'
'Melchiorre, Paolo'

_publ_section_title
;
 Asymmetric vinylogous aldol reaction via H-bond-directing dienamine
 catalysis.
;
_journal_issue 1
_journal_name_full 'Organic letters'
_journal_page_first 220
_journal_page_last 223
_journal_paper_doi 10.1021/ol303312p
_journal_volume 15
_journal_year 2013
_chemical_absolute_configuration ad
_chemical_formula_sum 'C22 H21 Cl O4'
_chemical_formula_weight 384.84
_space_group_IT_number 1
_space_group_name_Hall 'P 1'
_space_group_name_H-M_alt 'P 1'
_symmetry_cell_setting triclinic
_symmetry_space_group_name_H-M 'P 1'
_atom_sites_solution_hydrogens geom
_atom_sites_solution_primary direct
_atom_sites_solution_secondary difmap
_audit_creation_method SHELXL-97
_cell_angle_alpha 91.997(2)
_cell_angle_beta 94.434(2)
_cell_angle_gamma 90.306(2)
_cell_formula_units_Z 2
_cell_length_a 5.7264(5)
_cell_length_b 7.5889(7)
_cell_length_c 21.5174(19)
_cell_measurement_reflns_used 9916
_cell_measurement_temperature 100(2)
_cell_measurement_theta_max 36.40
_cell_measurement_theta_min 2.69
_cell_volume 931.69(14)
_computing_cell_refinement 'Bruker APEX2 v2011.4-0'
_computing_data_collection 'Bruker APEX2 v2011.4-0'
_computing_data_reduction 'Bruker SAINT V7.60A'
_computing_molecular_graphics 'Bruker SHELXTL'
_computing_publication_material 'Bruker SHELXTL'
_computing_structure_refinement 'SHELXS-97 (Sheldrick, 2008)'
_computing_structure_solution Sir2011
_diffrn_ambient_temperature 100(2)
_diffrn_detector_area_resol_mean 512
_diffrn_detector_type '4K CCD area detector APEX II'
_diffrn_measured_fraction_theta_full 0.948
_diffrn_measured_fraction_theta_max 0.948
_diffrn_measurement_device_type 'Kappa 4-axis goniometer bruker-nonius'
_diffrn_measurement_method
;
 Fullsphere data collection, phi and omega scans
;
_diffrn_measurement_specimen_support 'magnetic support with MicroMount'
_diffrn_radiation_monochromator 'Multilayer Montel 200 mirrors'
_diffrn_radiation_type MoK\a
_diffrn_radiation_wavelength 0.71073
_diffrn_reflns_av_R_equivalents 0.0243
_diffrn_reflns_av_sigmaI/netI 0.0349
_diffrn_reflns_limit_h_max 9
_diffrn_reflns_limit_h_min -8
_diffrn_reflns_limit_k_max 12
_diffrn_reflns_limit_k_min -12
_diffrn_reflns_limit_l_max 35
_diffrn_reflns_limit_l_min -35
_diffrn_reflns_number 20332
_diffrn_reflns_theta_full 36.40
_diffrn_reflns_theta_max 36.40
_diffrn_reflns_theta_min 2.69
_diffrn_source 'Rotating anode X-ray tube'
_diffrn_source_current 70
_diffrn_source_power 50
_diffrn_source_size '3 mm x 0.3 mm fine focus'
_diffrn_source_type 'Bruker-Nonius FR 591'
_exptl_absorpt_coefficient_mu 0.231
_exptl_absorpt_correction_T_max 0.9886
_exptl_absorpt_correction_T_min 0.9446
_exptl_absorpt_correction_type empirical
_exptl_absorpt_process_details
; 
 SADABS Version 2008/1 Bruker-Nonius
 Blessing, Acta Cryst. (1995) A51 33-38
;
_exptl_crystal_colour colourless
_exptl_crystal_density_diffrn 1.372
_exptl_crystal_density_method 'not measured'
_exptl_crystal_description Block
_exptl_crystal_F_000 404
_exptl_crystal_size_max 0.40
_exptl_crystal_size_mid 0.30
_exptl_crystal_size_min 0.10
_refine_diff_density_max 0.822
_refine_diff_density_min -0.438
_refine_diff_density_rms 0.074
_refine_ls_abs_structure_details 'Flack H D (1983), Acta Cryst. A39, 876-881'
_refine_ls_abs_structure_Flack 0.02(4)
_refine_ls_extinction_method none
_refine_ls_goodness_of_fit_ref 1.036
_refine_ls_hydrogen_treatment noref
_refine_ls_matrix_type full
_refine_ls_number_parameters 489
_refine_ls_number_reflns 12466
_refine_ls_number_restraints 4
_refine_ls_restrained_S_all 1.036
_refine_ls_R_factor_all 0.0543
_refine_ls_R_factor_gt 0.0536
_refine_ls_shift/su_max 0.000
_refine_ls_shift/su_mean 0.000
_refine_ls_structure_factor_coef Fsqd
_refine_ls_weighting_details 'calc w=1/[\s^2^(Fo^2^)+(0.1093P)^2^+0.1877P] where P=(Fo^2^+2Fc^2^)/3'
_refine_ls_weighting_scheme calc
_refine_ls_wR_factor_gt 0.1439
_refine_ls_wR_factor_ref 0.1450
_reflns_number_gt 12198
_reflns_number_total 12466
_reflns_threshold_expression >2sigma(I)
_cod_data_source_file ol303312p_si_002.cif
_cod_data_source_block dbb02311b_0m
_cod_depositor_comments
;
The following automatic conversions were performed:

data item '_symmetry_cell_setting' value 'Triclinic' was changed to
'triclinic' in accordance with the
/home/saulius/struct/COD-crude-data/automatic-downloads/DataCite-retrospective/ACS/depositions/lib/dictionaries/cif_core.dic
dictionary named 'cif_core.dic' version 2.4.2 last updated on
2011-04-26.

Automatic conversion script
Id: cif_fix_values 6909 2019-04-08 15:41:33Z antanas 
;
_cod_original_sg_symbol_H-M P1
_cod_database_code 1556140

loop_
_symmetry_equiv_pos_as_xyz
'x, y, z'

loop_
_atom_site_label
_atom_site_type_symbol
_atom_site_fract_x
_atom_site_fract_y
_atom_site_fract_z
_atom_site_U_iso_or_equiv
_atom_site_adp_type
_atom_site_occupancy
_atom_site_symmetry_multiplicity
_atom_site_calc_flag
_atom_site_refinement_flags
Cl1A Cl 0.26506(9) 0.67084(7) 0.284284(19) 0.03101(11) Uani 1 1 d .
O1A O 0.0714(3) 0.74338(18) -0.21115(5) 0.0221(2) Uani 1 1 d .
O2A O 0.50111(19) 0.49040(14) -0.00855(5) 0.01357(16) Uani 1 1 d .
H2A H 0.5287 0.4352 -0.0417 0.020 Uiso 1 1 calc RD
O3A O 0.2327(2) 0.09952(15) 0.03737(7) 0.0207(2) Uani 1 1 d .
O4A O 0.6034(2) 0.20352(14) 0.05527(5) 0.01530(17) Uani 1 1 d .
C1A C 0.0751(3) 0.57936(19) -0.12066(6) 0.0153(2) Uani 1 1 d .
H1A H 0.1075 0.4736 -0.1432 0.018 Uiso 1 1 calc R
C2A C 0.0548(3) 0.74353(19) -0.15423(6) 0.0158(2) Uani 1 1 d .
C3A C 0.0205(3) 0.9096(2) -0.11583(7) 0.0179(2) Uani 1 1 d .
H3A1 H -0.0559 0.9995 -0.1426 0.022 Uiso 1 1 calc R
H3A2 H 0.1747 0.9569 -0.0988 0.022 Uiso 1 1 calc R
C4A C -0.1306(3) 0.8729(2) -0.06226(7) 0.0176(2) Uani 1 1 d .
H4A1 H -0.2882 0.8324 -0.0792 0.021 Uiso 1 1 calc R
H4A2 H -0.1487 0.9826 -0.0369 0.021 Uiso 1 1 calc R
C5A C -0.0165(3) 0.73148(18) -0.02135(6) 0.0153(2) Uani 1 1 d .
H5A1 H 0.1255 0.7816 0.0021 0.018 Uiso 1 1 calc R
H5A2 H -0.1266 0.6960 0.0093 0.018 Uiso 1 1 calc R
C6A C 0.0498(2) 0.57165(17) -0.05894(6) 0.01273(19) Uani 1 1 d .
C7A C 0.0906(2) 0.40023(17) -0.02680(6) 0.01296(19) Uani 1 1 d .
H7A1 H 0.1056 0.3042 -0.0586 0.016 Uiso 1 1 calc R
H7A2 H -0.0464 0.3730 -0.0033 0.016 Uiso 1 1 calc R
C8A C 0.3138(2) 0.40740(16) 0.01855(6) 0.01152(18) Uani 1 1 d .
C9A C 0.3761(2) 0.21649(17) 0.03651(6) 0.0131(2) Uani 1 1 d .
C10A C 0.2839(2) 0.49767(17) 0.08215(6) 0.01216(19) Uani 1 1 d .
C11A C 0.0887(3) 0.4587(2) 0.11469(7) 0.0157(2) Uani 1 1 d .
H11A H -0.0385 0.3932 0.0943 0.019 Uiso 1 1 calc R
C12A C 0.0791(3) 0.5152(2) 0.17675(7) 0.0184(2) Uani 1 1 d .
H12A H -0.0529 0.4881 0.1989 0.022 Uiso 1 1 calc R
C13A C 0.2668(3) 0.6123(2) 0.20568(6) 0.0179(2) Uani 1 1 d .
C14A C 0.4578(3) 0.6582(2) 0.17346(7) 0.0175(2) Uani 1 1 d .
H14A H 0.5810 0.7291 0.1933 0.021 Uiso 1 1 calc R
C15A C 0.4662(3) 0.59901(18) 0.11182(6) 0.0146(2) Uani 1 1 d .
H15A H 0.5977 0.6279 0.0897 0.017 Uiso 1 1 calc R
C16A C 0.6771(3) 0.04482(19) 0.08754(7) 0.0184(2) Uani 1 1 d .
H16A H 0.8192 -0.0033 0.0700 0.022 Uiso 1 1 calc R
H16B H 0.5517 -0.0459 0.0816 0.022 Uiso 1 1 calc R
C17A C 0.7279(3) 0.0885(2) 0.15590(7) 0.0167(2) Uani 1 1 d .
C18A C 0.5651(3) 0.1788(2) 0.19006(8) 0.0218(3) Uani 1 1 d .
H18A H 0.4197 0.2131 0.1700 0.026 Uiso 1 1 calc R
C19A C 0.6153(4) 0.2186(3) 0.25342(8) 0.0272(4) Uani 1 1 d .
H19A H 0.5048 0.2812 0.2763 0.033 Uiso 1 1 calc R
C20A C 0.8263(4) 0.1672(3) 0.28330(9) 0.0291(4) Uani 1 1 d .
H20A H 0.8598 0.1934 0.3266 0.035 Uiso 1 1 calc R
C21A C 0.9888(4) 0.0768(3) 0.24945(9) 0.0279(3) Uani 1 1 d .
H21A H 1.1334 0.0414 0.2697 0.033 Uiso 1 1 calc R
C22A C 0.9400(3) 0.0384(2) 0.18616(8) 0.0219(3) Uani 1 1 d .
H22A H 1.0521 -0.0224 0.1633 0.026 Uiso 1 1 calc R
Cl1B Cl 0.37098(9) 1.07612(6) 0.396437(19) 0.02963(10) Uani 1 1 d .
O1B O 0.5206(3) 1.25324(18) 0.89105(5) 0.0227(2) Uani 1 1 d .
O2B O 0.09699(19) 0.95624(14) 0.68703(5) 0.01369(17) Uani 1 1 d .
H2B H 0.0609 0.9054 0.7190 0.021 Uiso 1 1 calc R
O3B O 0.3643(2) 0.55539(15) 0.64294(6) 0.0205(2) Uani 1 1 d .
O4B O -0.0060(2) 0.65392(14) 0.62533(5) 0.01526(17) Uani 1 1 d .
C1B C 0.5187(3) 1.06962(19) 0.80127(6) 0.0151(2) Uani 1 1 d .
H1B H 0.4849 0.9688 0.8241 0.018 Uiso 1 1 calc R
C2B C 0.5386(3) 1.2412(2) 0.83427(7) 0.0160(2) Uani 1 1 d .
C3B C 0.5743(3) 1.3992(2) 0.79565(7) 0.0179(2) Uani 1 1 d .
H3B1 H 0.6500 1.4954 0.8224 0.021 Uiso 1 1 calc R
H3B2 H 0.4206 1.4416 0.7782 0.021 Uiso 1 1 calc R
C4B C 0.7278(3) 1.3516(2) 0.74252(7) 0.0176(2) Uani 1 1 d .
H4B1 H 0.7466 1.4557 0.7168 0.021 Uiso 1 1 calc R
H4B2 H 0.8850 1.3165 0.7600 0.021 Uiso 1 1 calc R
C5B C 0.6161(3) 1.20023(19) 0.70182(6) 0.0156(2) Uani 1 1 d .
H5B1 H 0.4758 1.2440 0.6775 0.019 Uiso 1 1 calc R
H5B2 H 0.7285 1.1583 0.6720 0.019 Uiso 1 1 calc R
C6B C 0.5463(2) 1.04849(17) 0.73966(6) 0.01276(19) Uani 1 1 d .
C7B C 0.5059(2) 0.87005(17) 0.70795(6) 0.01317(19) Uani 1 1 d .
H7B1 H 0.4875 0.7812 0.7399 0.016 Uiso 1 1 calc R
H7B2 H 0.6445 0.8377 0.6853 0.016 Uiso 1 1 calc R
C8B C 0.2852(2) 0.86664(16) 0.66138(6) 0.01143(18) Uani 1 1 d .
C9B C 0.2204(2) 0.67208(17) 0.64373(6) 0.0132(2) Uani 1 1 d .
C10B C 0.3230(2) 0.94345(17) 0.59804(6) 0.01183(19) Uani 1 1 d .
C11B C 0.1454(3) 1.03932(18) 0.56686(6) 0.0146(2) Uani 1 1 d .
H11B H 0.0116 1.0727 0.5878 0.017 Uiso 1 1 calc R
C12B C 0.1623(3) 1.0866(2) 0.50531(7) 0.0181(2) Uani 1 1 d .
H12B H 0.0426 1.1538 0.4845 0.022 Uiso 1 1 calc R
C13B C 0.3574(3) 1.0338(2) 0.47494(6) 0.0180(2) Uani 1 1 d .
C14B C 0.5391(3) 0.9414(2) 0.50518(7) 0.0184(2) Uani 1 1 d .
H14B H 0.6732 0.9090 0.4842 0.022 Uiso 1 1 calc R
C15B C 0.5205(3) 0.89737(19) 0.56691(6) 0.0155(2) Uani 1 1 d .
H15B H 0.6440 0.8350 0.5882 0.019 Uiso 1 1 calc R
C16B C -0.0814(3) 0.48893(19) 0.59278(7) 0.0177(2) Uani 1 1 d .
H16C H -0.2274 0.4459 0.6091 0.021 Uiso 1 1 calc R
H16D H 0.0405 0.3982 0.5997 0.021 Uiso 1 1 calc R
C17B C -0.1230(3) 0.52022(19) 0.52418(7) 0.0167(2) Uani 1 1 d .
C18B C 0.0471(3) 0.6043(3) 0.49216(8) 0.0223(3) Uani 1 1 d .
H18B H 0.1920 0.6396 0.5136 0.027 Uiso 1 1 calc R
C19B C 0.0047(4) 0.6363(3) 0.42899(9) 0.0283(3) Uani 1 1 d .
H19B H 0.1198 0.6951 0.4076 0.034 Uiso 1 1 calc R
C20B C -0.2054(4) 0.5827(3) 0.39701(9) 0.0298(4) Uani 1 1 d .
H20B H -0.2335 0.6037 0.3538 0.036 Uiso 1 1 calc R
C21B C -0.3742(4) 0.4981(3) 0.42855(9) 0.0284(3) Uani 1 1 d .
H21B H -0.5180 0.4612 0.4069 0.034 Uiso 1 1 calc R
C22B C -0.3331(3) 0.4673(2) 0.49181(8) 0.0224(3) Uani 1 1 d .
H22B H -0.4494 0.4096 0.5131 0.027 Uiso 1 1 calc R

loop_
_atom_site_aniso_label
_atom_site_aniso_U_11
_atom_site_aniso_U_22
_atom_site_aniso_U_33
_atom_site_aniso_U_23
_atom_site_aniso_U_13
_atom_site_aniso_U_12
Cl1A 0.0407(3) 0.0415(2) 0.01044(14) -0.00279(13) 0.00055(14) 0.0078(2)
O1A 0.0284(6) 0.0283(5) 0.0100(4) 0.0064(4) 0.0002(4) -0.0022(5)
O2A 0.0137(4) 0.0169(4) 0.0103(4) 0.0020(3) 0.0013(3) -0.0039(3)
O3A 0.0173(5) 0.0157(4) 0.0280(6) 0.0038(4) -0.0059(4) -0.0046(4)
O4A 0.0136(4) 0.0161(4) 0.0159(4) 0.0049(3) -0.0033(3) 0.0000(3)
C1A 0.0176(5) 0.0179(5) 0.0101(5) 0.0027(4) -0.0015(4) 0.0002(4)
C2A 0.0156(5) 0.0205(5) 0.0112(5) 0.0050(4) -0.0016(4) -0.0015(4)
C3A 0.0205(6) 0.0186(5) 0.0147(5) 0.0056(4) -0.0011(4) 0.0000(5)
C4A 0.0191(6) 0.0191(5) 0.0148(5) 0.0044(4) 0.0006(4) 0.0038(5)
C5A 0.0193(6) 0.0159(5) 0.0106(5) 0.0024(4) -0.0003(4) 0.0007(4)
C6A 0.0128(5) 0.0152(4) 0.0098(4) 0.0028(3) -0.0024(4) -0.0013(4)
C7A 0.0137(5) 0.0145(4) 0.0100(4) 0.0018(3) -0.0037(4) -0.0022(4)
C8A 0.0122(5) 0.0131(4) 0.0091(4) 0.0019(3) -0.0011(3) -0.0019(4)
C9A 0.0142(5) 0.0138(4) 0.0110(4) 0.0015(3) -0.0019(4) -0.0003(4)
C10A 0.0124(5) 0.0136(4) 0.0104(4) 0.0025(3) -0.0009(4) -0.0006(4)
C11A 0.0138(5) 0.0207(5) 0.0127(5) 0.0030(4) 0.0013(4) -0.0014(4)
C12A 0.0200(6) 0.0240(6) 0.0116(5) 0.0030(4) 0.0027(4) 0.0021(5)
C13A 0.0229(6) 0.0216(5) 0.0089(5) 0.0006(4) -0.0009(4) 0.0033(5)
C14A 0.0206(6) 0.0197(5) 0.0113(5) -0.0010(4) -0.0035(4) -0.0018(5)
C15A 0.0154(5) 0.0161(5) 0.0116(5) 0.0001(4) -0.0023(4) -0.0033(4)
C16A 0.0202(6) 0.0162(5) 0.0183(6) 0.0036(4) -0.0039(5) 0.0029(5)
C17A 0.0161(5) 0.0183(5) 0.0158(5) 0.0065(4) -0.0011(4) 0.0012(4)
C18A 0.0201(6) 0.0298(7) 0.0163(6) 0.0078(5) 0.0016(5) 0.0060(6)
C19A 0.0296(8) 0.0360(8) 0.0170(6) 0.0082(6) 0.0042(6) 0.0069(7)
C20A 0.0334(9) 0.0387(9) 0.0149(6) 0.0074(6) -0.0017(6) 0.0035(8)
C21A 0.0241(8) 0.0375(9) 0.0209(7) 0.0069(6) -0.0082(6) 0.0034(7)
C22A 0.0188(6) 0.0270(6) 0.0197(6) 0.0061(5) -0.0033(5) 0.0048(6)
Cl1B 0.0406(2) 0.0384(2) 0.00998(14) 0.00747(13) 0.00019(13) -0.00773(18)
O1B 0.0292(6) 0.0280(5) 0.0105(4) -0.0019(4) 0.0012(4) 0.0009(5)
O2B 0.0137(4) 0.0166(4) 0.0110(4) 0.0027(3) 0.0012(3) 0.0037(3)
O3B 0.0190(5) 0.0154(4) 0.0262(5) 0.0009(4) -0.0053(4) 0.0043(4)
O4B 0.0143(4) 0.0152(4) 0.0157(4) 0.0003(3) -0.0025(3) -0.0008(3)
C1B 0.0177(5) 0.0180(5) 0.0095(4) 0.0018(4) -0.0010(4) -0.0007(4)
C2B 0.0157(5) 0.0204(5) 0.0115(5) -0.0010(4) -0.0012(4) 0.0000(4)
C3B 0.0202(6) 0.0176(5) 0.0154(5) -0.0005(4) -0.0017(4) -0.0005(5)
C4B 0.0186(6) 0.0187(5) 0.0153(5) 0.0009(4) -0.0002(4) -0.0040(5)
C5B 0.0193(6) 0.0162(5) 0.0113(5) 0.0026(4) -0.0003(4) -0.0009(4)
C6B 0.0134(5) 0.0151(4) 0.0093(4) 0.0019(3) -0.0028(4) 0.0008(4)
C7B 0.0145(5) 0.0147(4) 0.0098(4) 0.0022(3) -0.0032(4) 0.0012(4)
C8B 0.0121(5) 0.0134(4) 0.0088(4) 0.0023(3) -0.0006(3) 0.0016(4)
C9B 0.0141(5) 0.0140(4) 0.0113(4) 0.0032(3) -0.0021(4) 0.0004(4)
C10B 0.0128(5) 0.0139(4) 0.0085(4) 0.0025(3) -0.0019(3) 0.0002(4)
C11B 0.0157(5) 0.0168(5) 0.0110(5) 0.0043(4) -0.0021(4) 0.0022(4)
C12B 0.0215(6) 0.0194(5) 0.0128(5) 0.0059(4) -0.0035(4) 0.0007(5)
C13B 0.0231(6) 0.0222(5) 0.0085(5) 0.0040(4) -0.0012(4) -0.0050(5)
C14B 0.0183(6) 0.0238(6) 0.0132(5) 0.0020(4) 0.0022(4) -0.0021(5)
C15B 0.0153(5) 0.0203(5) 0.0109(5) 0.0029(4) 0.0005(4) 0.0014(4)
C16B 0.0187(6) 0.0160(5) 0.0176(6) 0.0005(4) -0.0032(5) -0.0040(4)
C17B 0.0146(5) 0.0179(5) 0.0171(5) -0.0022(4) -0.0014(4) -0.0021(4)
C18B 0.0186(6) 0.0318(7) 0.0161(6) -0.0044(5) 0.0011(5) -0.0075(6)
C19B 0.0276(8) 0.0411(9) 0.0158(6) -0.0041(6) 0.0027(6) -0.0105(7)
C20B 0.0337(9) 0.0391(9) 0.0153(7) -0.0045(6) -0.0034(6) -0.0038(8)
C21B 0.0232(8) 0.0358(8) 0.0241(8) -0.0042(6) -0.0084(6) -0.0051(7)
C22B 0.0182(6) 0.0253(6) 0.0227(7) -0.0015(5) -0.0035(5) -0.0050(5)

loop_
_atom_type_symbol
_atom_type_description
_atom_type_scat_dispersion_real
_atom_type_scat_dispersion_imag
_atom_type_scat_source
C C 0.0033 0.0016 'International Tables Vol C Tables 4.2.6.8 and 6.1.1.4'
H H 0.0000 0.0000 'International Tables Vol C Tables 4.2.6.8 and 6.1.1.4'
O O 0.0106 0.0060 'International Tables Vol C Tables 4.2.6.8 and 6.1.1.4'
Cl Cl 0.1484 0.1585 'International Tables Vol C Tables 4.2.6.8 and 6.1.1.4'

loop_
_geom_angle_atom_site_label_1
_geom_angle_atom_site_label_2
_geom_angle_atom_site_label_3
_geom_angle
C9A O4A C16A 117.22(12)
C6A C1A C2A 122.80(13)
O1A C2A C1A 120.57(14)
O1A C2A C3A 122.66(13)
C1A C2A C3A 116.74(12)
C2A C3A C4A 110.58(13)
C3A C4A C5A 109.95(12)
C6A C5A C4A 112.17(11)
C1A C6A C5A 121.29(11)
C1A C6A C7A 119.64(12)
C5A C6A C7A 119.07(11)
C6A C7A C8A 111.88(11)
O2A C8A C10A 108.60(11)
O2A C8A C7A 111.11(10)
C10A C8A C7A 115.00(10)
O2A C8A C9A 111.47(10)
C10A C8A C9A 102.18(9)
C7A C8A C9A 108.19(11)
O3A C9A O4A 125.23(12)
O3A C9A C8A 123.49(12)
O4A C9A C8A 111.08(12)
C15A C10A C11A 119.30(12)
C15A C10A C8A 119.92(12)
C11A C10A C8A 120.14(13)
C12A C11A C10A 120.62(15)
C11A C12A C13A 118.76(14)
C14A C13A C12A 121.44(14)
C14A C13A Cl1A 119.46(13)
C12A C13A Cl1A 119.07(12)
C13A C14A C15A 119.11(15)
C14A C15A C10A 120.69(14)
O4A C16A C17A 109.62(12)
C22A C17A C18A 119.10(15)
C22A C17A C16A 119.86(14)
C18A C17A C16A 121.03(13)
C19A C18A C17A 120.28(15)
C20A C19A C18A 120.25(17)
C19A C20A C21A 119.63(17)
C22A C21A C20A 120.22(16)
C21A C22A C17A 120.51(16)
C9B O4B C16B 117.48(11)
C6B C1B C2B 122.69(13)
O1B C2B C1B 120.42(14)
O1B C2B C3B 122.59(14)
C1B C2B C3B 116.96(12)
C2B C3B C4B 110.43(12)
C5B C4B C3B 110.14(13)
C6B C5B C4B 112.27(11)
C1B C6B C5B 121.35(13)
C1B C6B C7B 119.63(12)
C5B C6B C7B 119.02(11)
C6B C7B C8B 111.90(10)
O2B C8B C10B 108.53(9)
O2B C8B C9B 111.40(11)
C10B C8B C9B 102.57(10)
O2B C8B C7B 111.12(10)
C10B C8B C7B 114.49(12)
C9B C8B C7B 108.47(9)
O3B C9B O4B 125.34(14)
O3B C9B C8B 123.03(14)
O4B C9B C8B 111.44(10)
C11B C10B C15B 119.00(11)
C11B C10B C8B 120.13(12)
C15B C10B C8B 120.24(10)
C12B C11B C10B 120.76(13)
C13B C12B C11B 118.85(12)
C14B C13B C12B 121.64(13)
C14B C13B Cl1B 118.74(12)
C12B C13B Cl1B 119.57(11)
C13B C14B C15B 118.64(14)
C14B C15B C10B 121.05(12)
O4B C16B C17B 109.07(12)
C22B C17B C18B 119.10(15)
C22B C17B C16B 120.24(15)
C18B C17B C16B 120.66(14)
C19B C18B C17B 120.21(17)
C20B C19B C18B 120.29(19)
C21B C20B C19B 119.68(18)
C22B C21B C20B 120.15(18)
C21B C22B C17B 120.57(18)

loop_
_geom_bond_atom_site_label_1
_geom_bond_atom_site_label_2
_geom_bond_distance
Cl1A C13A 1.7344(15)
O1A C2A 1.2356(17)
O2A C8A 1.4149(17)
O3A C9A 1.2079(19)
O4A C9A 1.3378(18)
O4A C16A 1.4591(16)
C1A C6A 1.3502(18)
C1A C2A 1.4626(19)
C2A C3A 1.505(2)
C3A C4A 1.526(2)
C4A C5A 1.5292(18)
C5A C6A 1.5013(19)
C6A C7A 1.5052(17)
C7A C8A 1.5468(18)
C8A C10A 1.5309(18)
C8A C9A 1.5488(17)
C10A C15A 1.394(2)
C10A C11A 1.400(2)
C11A C12A 1.394(2)
C12A C13A 1.393(3)
C13A C14A 1.389(2)
C14A C15A 1.390(2)
C16A C17A 1.502(2)
C17A C22A 1.394(2)
C17A C18A 1.399(2)
C18A C19A 1.394(3)
C19A C20A 1.389(3)
C20A C21A 1.394(3)
C21A C22A 1.389(3)
Cl1B C13B 1.7381(14)
O1B C2B 1.2344(17)
O2B C8B 1.4151(15)
O3B C9B 1.2137(16)
O4B C9B 1.3311(19)
O4B C16B 1.4599(19)
C1B C6B 1.3512(18)
C1B C2B 1.461(2)
C2B C3B 1.504(2)
C3B C4B 1.530(2)
C4B C5B 1.527(2)
C5B C6B 1.503(2)
C6B C7B 1.504(2)
C7B C8B 1.5506(19)
C8B C10B 1.5308(17)
C8B C9B 1.5477(19)
C10B C11B 1.3963(17)
C10B C15B 1.3981(19)
C11B C12B 1.395(2)
C12B C13B 1.391(2)
C13B C14B 1.390(2)
C14B C15B 1.393(2)
C16B C17B 1.504(2)
C17B C22B 1.393(2)
C17B C18B 1.399(2)
C18B C19B 1.392(3)
C19B C20B 1.391(3)
C20B C21B 1.390(3)
C21B C22B 1.391(3)

loop_
_geom_torsion_atom_site_label_1
_geom_torsion_atom_site_label_2
_geom_torsion_atom_site_label_3
_geom_torsion_atom_site_label_4
_geom_torsion
C6A C1A C2A O1A -177.53(15)
C6A C1A C2A C3A 4.2(2)
O1A C2A C3A C4A 146.41(15)
C1A C2A C3A C4A -35.39(19)
C2A C3A C4A C5A 58.07(17)
C3A C4A C5A C6A -50.43(18)
C2A C1A C6A C5A 3.9(2)
C2A C1A C6A C7A -175.58(14)
C4A C5A C6A C1A 20.0(2)
C4A C5A C6A C7A -160.48(13)
C1A C6A C7A C8A 110.94(14)
C5A C6A C7A C8A -68.57(16)
C6A C7A C8A O2A -43.37(14)
C6A C7A C8A C10A 80.50(14)
C6A C7A C8A C9A -166.04(11)
C16A O4A C9A O3A -9.3(2)
C16A O4A C9A C8A 165.70(11)
O2A C8A C9A O3A -150.56(14)
C10A C8A C9A O3A 93.62(16)
C7A C8A C9A O3A -28.11(18)
O2A C8A C9A O4A 34.29(15)
C10A C8A C9A O4A -81.53(13)
C7A C8A C9A O4A 156.74(11)
O2A C8A C10A C15A -18.82(15)
C7A C8A C10A C15A -144.01(12)
C9A C8A C10A C15A 99.06(13)
O2A C8A C10A C11A 170.39(11)
C7A C8A C10A C11A 45.21(15)
C9A C8A C10A C11A -71.73(14)
C15A C10A C11A C12A -2.16(19)
C8A C10A C11A C12A 168.68(12)
C10A C11A C12A C13A 0.5(2)
C11A C12A C13A C14A 2.1(2)
C11A C12A C13A Cl1A -175.86(11)
C12A C13A C14A C15A -3.0(2)
Cl1A C13A C14A C15A 175.03(11)
C13A C14A C15A C10A 1.2(2)
C11A C10A C15A C14A 1.33(19)
C8A C10A C15A C14A -169.53(12)
C9A O4A C16A C17A -106.31(15)
O4A C16A C17A C22A -128.78(16)
O4A C16A C17A C18A 51.4(2)
C22A C17A C18A C19A 0.3(3)
C16A C17A C18A C19A -179.86(17)
C17A C18A C19A C20A -0.7(3)
C18A C19A C20A C21A 0.6(4)
C19A C20A C21A C22A 0.0(4)
C20A C21A C22A C17A -0.5(3)
C18A C17A C22A C21A 0.3(3)
C16A C17A C22A C21A -179.55(18)
C6B C1B C2B O1B -177.32(15)
C6B C1B C2B C3B 4.4(2)
O1B C2B C3B C4B 146.25(15)
C1B C2B C3B C4B -35.54(19)
C2B C3B C4B C5B 57.86(16)
C3B C4B C5B C6B -49.85(16)
C2B C1B C6B C5B 4.2(2)
C2B C1B C6B C7B -175.55(13)
C4B C5B C6B C1B 19.34(19)
C4B C5B C6B C7B -160.86(12)
C1B C6B C7B C8B 111.57(14)
C5B C6B C7B C8B -68.23(16)
C6B C7B C8B O2B -43.05(15)
C6B C7B C8B C10B 80.33(14)
C6B C7B C8B C9B -165.82(11)
C16B O4B C9B O3B -10.0(2)
C16B O4B C9B C8B 165.05(11)
O2B C8B C9B O3B -152.19(13)
C10B C8B C9B O3B 91.89(15)
C7B C8B C9B O3B -29.59(18)
O2B C8B C9B O4B 32.63(14)
C10B C8B C9B O4B -83.29(13)
C7B C8B C9B O4B 155.23(11)
O2B C8B C10B C11B -18.93(18)
C9B C8B C10B C11B 99.04(14)
C7B C8B C10B C11B -143.69(13)
O2B C8B C10B C15B 170.28(13)
C9B C8B C10B C15B -71.76(16)
C7B C8B C10B C15B 45.51(17)
C15B C10B C11B C12B 0.9(2)
C8B C10B C11B C12B -170.01(14)
C10B C11B C12B C13B 1.2(2)
C11B C12B C13B C14B -2.6(3)
C11B C12B C13B Cl1B 174.92(13)
C12B C13B C14B C15B 1.7(3)
Cl1B C13B C14B C15B -175.77(13)
C13B C14B C15B C10B 0.5(2)
C11B C10B C15B C14B -1.8(2)
C8B C10B C15B C14B 169.14(14)
C9B O4B C16B C17B -103.81(14)
O4B C16B C17B C22B -128.72(15)
O4B C16B C17B C18B 50.63(18)
C22B C17B C18B C19B 0.9(3)
C16B C17B C18B C19B -178.49(17)
C17B C18B C19B C20B -1.0(3)
C18B C19B C20B C21B 0.5(3)
C19B C20B C21B C22B 0.0(3)
C20B C21B C22B C17B -0.1(3)
C18B C17B C22B C21B -0.3(3)
C16B C17B C22B C21B 179.06(16)
